data_2216559
loop_
_publ_author_name
'Jing Hu'
'Guochun Ma'
'Guofeng Chen'
'Wenqin Zhang'

_publ_section_title
;
 4-(4-Chlorophenyl)-3-phenyl-5-(4-pyridyl)-4<i>H</i>-1,2,4-triazole
;
_journal_coeditor_code HK2371
_journal_issue 12
_journal_name_full 'Acta Crystallographica Section E'
_journal_page_first o4671
_journal_page_last o4671
_journal_paper_doi 10.1107/S1600536807056747
_journal_volume 63
_journal_year 2007
_chemical_formula_iupac 'C19 H13 Cl N4'
_chemical_formula_moiety 'C19 H13 Cl N4'
_chemical_formula_sum 'C19 H13 Cl N4'
_chemical_formula_weight 332.78
_chemical_melting_point 488
_chemical_name_systematic
;
4-(4-Chlorophenyl)-3-phenyl-5-(4-pyridyl)-4H-1,2,4-triazole
;
_space_group_IT_number 14
_symmetry_cell_setting monoclinic
_symmetry_space_group_name_Hall '-P 2yn'
_symmetry_space_group_name_H-M 'P 1 21/n 1'
_atom_sites_solution_hydrogens geom
_atom_sites_solution_primary direct
_atom_sites_solution_secondary difmap
_cell_angle_alpha 90.00
_cell_angle_beta 95.193(7)
_cell_angle_gamma 90.00
_cell_formula_units_Z 4
_cell_length_a 5.6436(8)
_cell_length_b 16.730(2)
_cell_length_c 16.239(2)
_cell_measurement_reflns_used 3105
_cell_measurement_temperature 113(2)
_cell_measurement_theta_max 25.0
_cell_measurement_theta_min 1.8
_cell_volume 1527.0(3)
_computing_cell_refinement 'CrystalClear  (Rigaku/MSC, 2005)'
_computing_data_collection 'CrystalClear  (Rigaku/MSC, 2005)'
_computing_data_reduction 'CrystalClear  (Rigaku/MSC, 2005)'
_computing_molecular_graphics 'CrystalStructure (Rigaku/MSC, 2004)'
_computing_publication_material 'CrystalStructure  (Rigaku/MSC, 2004)'
_computing_structure_refinement 'SHELXL97 (Sheldrick, 1997)'
_computing_structure_solution 'SHELXS97 (Sheldrick, 1997)'
_diffrn_ambient_temperature 113(2)
_diffrn_detector_area_resol_mean 7.31
_diffrn_measured_fraction_theta_full 0.998
_diffrn_measured_fraction_theta_max 0.998
_diffrn_measurement_device_type 'Rigaku Saturn diffractometer'
_diffrn_measurement_method '\w scans'
_diffrn_radiation_monochromator confocal
_diffrn_radiation_source 'rotating anode'
_diffrn_radiation_type MoK\a
_diffrn_radiation_wavelength 0.71070
_diffrn_reflns_av_R_equivalents 0.0409
_diffrn_reflns_av_sigmaI/netI 0.0365
_diffrn_reflns_limit_h_max 7
_diffrn_reflns_limit_h_min -7
_diffrn_reflns_limit_k_max 22
_diffrn_reflns_limit_k_min -22
_diffrn_reflns_limit_l_max 21
_diffrn_reflns_limit_l_min -21
_diffrn_reflns_number 19621
_diffrn_reflns_theta_full 28.69
_diffrn_reflns_theta_max 28.69
_diffrn_reflns_theta_min 1.75
_exptl_absorpt_coefficient_mu 0.258
_exptl_absorpt_correction_T_max 0.9747
_exptl_absorpt_correction_T_min 0.9124
_exptl_absorpt_correction_type multi-scan
_exptl_absorpt_process_details '(Jacobson; 1998)'
_exptl_crystal_colour colorless
_exptl_crystal_density_diffrn 1.448
_exptl_crystal_density_method 'not measured'
_exptl_crystal_description prism
_exptl_crystal_F_000 688
_exptl_crystal_size_max 0.32
_exptl_crystal_size_mid 0.28
_exptl_crystal_size_min 0.10
_refine_diff_density_max 0.313
_refine_diff_density_min -0.494
_refine_ls_extinction_method none
_refine_ls_goodness_of_fit_ref 1.087
_refine_ls_hydrogen_treatment constr
_refine_ls_matrix_type full
_refine_ls_number_parameters 218
_refine_ls_number_reflns 3939
_refine_ls_number_restraints 0
_refine_ls_restrained_S_all 1.087
_refine_ls_R_factor_all 0.0582
_refine_ls_R_factor_gt 0.0446
_refine_ls_shift/su_max 0.000
_refine_ls_shift/su_mean 0.000
_refine_ls_structure_factor_coef Fsqd
_refine_ls_weighting_details 'calc w=1/[\s^2^(Fo^2^)+(0.0442P)^2^+0.4870P] where P=(Fo^2^+2Fc^2^)/3'
_refine_ls_weighting_scheme calc
_refine_ls_wR_factor_gt 0.0971
_refine_ls_wR_factor_ref 0.1035
_reflns_number_gt 3204
_reflns_number_total 3939
_reflns_threshold_expression I>2\s(I)
_cod_data_source_file hk2371.cif
_cod_data_source_block I
_cod_original_sg_symbol_H-M 'P 21/n'
_cod_database_code 2216559
_cod_database_fobs_code 2216559

loop_
_symmetry_equiv_pos_as_xyz
'x, y, z'
'-x+1/2, y+1/2, -z+1/2'
'-x, -y, -z'
'x-1/2, -y-1/2, z-1/2'

loop_
_atom_site_type_symbol
_atom_site_label
_atom_site_fract_x
_atom_site_fract_y
_atom_site_fract_z
_atom_site_U_iso_or_equiv
_atom_site_adp_type
_atom_site_calc_flag
_atom_site_refinement_flags
_atom_site_occupancy
Cl Cl1 0.04399(10) 0.03869(2) -0.12216(3) 0.03717(14) Uani d . 1
N N1 0.0462(2) 0.27192(7) 0.15171(7) 0.0170(3) Uani d . 1
N N2 0.1492(2) 0.37831(8) 0.22700(8) 0.0217(3) Uani d . 1
N N3 -0.0129(2) 0.33435(8) 0.26789(8) 0.0219(3) Uani d . 1
N N4 0.6710(3) 0.41964(8) -0.01248(9) 0.0261(3) Uani d . 1
C C1 0.0402(3) 0.21366(8) 0.08607(9) 0.0168(3) Uani d . 1
C C2 -0.1579(3) 0.20819(9) 0.02902(9) 0.0193(3) Uani d . 1
H H2 -0.2925 0.2413 0.0342 0.023 Uiso calc R 1
C C3 -0.1572(3) 0.15387(9) -0.03561(10) 0.0225(3) Uani d . 1
H H3 -0.2911 0.1493 -0.0752 0.027 Uiso calc R 1
C C4 0.0415(3) 0.10650(9) -0.04141(9) 0.0228(3) Uani d . 1
C C5 0.2388(3) 0.11159(9) 0.01555(10) 0.0242(4) Uani d . 1
H H5 0.3732 0.0784 0.0104 0.029 Uiso calc R 1
C C6 0.2378(3) 0.16572(9) 0.08021(10) 0.0203(3) Uani d . 1
H H6 0.3713 0.1698 0.1200 0.024 Uiso calc R 1
C C7 0.1828(3) 0.34010(8) 0.15814(9) 0.0180(3) Uani d . 1
C C8 -0.0723(3) 0.27118(9) 0.22224(9) 0.0179(3) Uani d . 1
C C9 0.3466(3) 0.36720(9) 0.09792(9) 0.0185(3) Uani d . 1
C C10 0.2993(3) 0.35674(9) 0.01233(10) 0.0207(3) Uani d . 1
H H10 0.1561 0.3319 -0.0098 0.025 Uiso calc R 1
C C11 0.4652(3) 0.38327(9) -0.03956(10) 0.0222(3) Uani d . 1
H H11 0.4319 0.3754 -0.0974 0.027 Uiso calc R 1
C C12 0.7103(3) 0.43173(9) 0.07007(10) 0.0231(3) Uani d . 1
H H12 0.8514 0.4589 0.0905 0.028 Uiso calc R 1
C C13 0.5552(3) 0.40652(9) 0.12651(10) 0.0210(3) Uani d . 1
H H13 0.5911 0.4160 0.1840 0.025 Uiso calc R 1
C C14 -0.2430(3) 0.21041(9) 0.24557(9) 0.0181(3) Uani d . 1
C C15 -0.4253(3) 0.23521(9) 0.29282(9) 0.0216(3) Uani d . 1
H H15 -0.4386 0.2899 0.3075 0.026 Uiso calc R 1
C C16 -0.5866(3) 0.17960(10) 0.31825(10) 0.0242(3) Uani d . 1
H H16 -0.7085 0.1967 0.3509 0.029 Uiso calc R 1
C C17 -0.5729(3) 0.10054(10) 0.29707(10) 0.0229(3) Uani d . 1
H H17 -0.6851 0.0633 0.3145 0.028 Uiso calc R 1
C C18 -0.3944(3) 0.07550(10) 0.25005(10) 0.0236(3) Uani d . 1
H H18 -0.3855 0.0209 0.2347 0.028 Uiso calc R 1
C C19 -0.2272(3) 0.12954(9) 0.22487(9) 0.0203(3) Uani d . 1
H H19 -0.1030 0.1115 0.1937 0.024 Uiso calc R 1

loop_
_atom_site_aniso_label
_atom_site_aniso_U_11
_atom_site_aniso_U_22
_atom_site_aniso_U_33
_atom_site_aniso_U_12
_atom_site_aniso_U_13
_atom_site_aniso_U_23
Cl1 0.0690(4) 0.0219(2) 0.0225(2) -0.0056(2) 0.0144(2) -0.00746(16)
N1 0.0189(7) 0.0167(6) 0.0154(6) 0.0013(5) 0.0018(5) -0.0014(5)
N2 0.0240(7) 0.0208(6) 0.0204(7) 0.0018(5) 0.0026(6) -0.0020(5)
N3 0.0239(7) 0.0215(6) 0.0203(6) 0.0017(5) 0.0032(5) -0.0029(5)
N4 0.0258(8) 0.0235(7) 0.0295(8) 0.0034(6) 0.0058(6) 0.0021(6)
C1 0.0215(8) 0.0152(6) 0.0141(7) -0.0013(6) 0.0048(6) -0.0006(5)
C2 0.0205(8) 0.0193(7) 0.0183(7) 0.0015(6) 0.0028(6) 0.0018(6)
C3 0.0286(9) 0.0220(8) 0.0165(7) -0.0068(6) 0.0004(6) 0.0021(6)
C4 0.0376(10) 0.0159(7) 0.0164(7) -0.0045(7) 0.0099(7) -0.0018(6)
C5 0.0283(9) 0.0194(7) 0.0267(8) 0.0029(6) 0.0111(7) 0.0003(6)
C6 0.0199(8) 0.0207(7) 0.0208(7) 0.0012(6) 0.0042(6) 0.0010(6)
C7 0.0208(8) 0.0160(7) 0.0170(7) 0.0016(6) 0.0002(6) -0.0001(5)
C8 0.0193(8) 0.0198(7) 0.0145(7) 0.0056(6) 0.0020(6) 0.0003(5)
C9 0.0211(8) 0.0144(7) 0.0199(7) 0.0025(6) 0.0019(6) 0.0003(5)
C10 0.0217(8) 0.0201(7) 0.0200(7) 0.0001(6) 0.0010(6) -0.0002(6)
C11 0.0247(9) 0.0225(8) 0.0196(7) 0.0034(6) 0.0024(6) 0.0006(6)
C12 0.0199(8) 0.0192(7) 0.0303(9) 0.0025(6) 0.0020(7) 0.0019(6)
C13 0.0232(8) 0.0178(7) 0.0215(8) 0.0019(6) -0.0012(6) 0.0002(6)
C14 0.0179(8) 0.0219(7) 0.0145(7) 0.0025(6) 0.0010(6) 0.0010(6)
C15 0.0233(9) 0.0245(8) 0.0171(7) 0.0063(6) 0.0031(6) -0.0002(6)
C16 0.0208(8) 0.0333(9) 0.0191(8) 0.0054(7) 0.0060(6) 0.0024(6)
C17 0.0197(8) 0.0282(8) 0.0212(8) -0.0014(7) 0.0034(6) 0.0072(6)
C18 0.0255(9) 0.0232(8) 0.0221(8) 0.0014(6) 0.0015(7) 0.0037(6)
C19 0.0220(8) 0.0211(7) 0.0180(7) 0.0050(6) 0.0038(6) 0.0017(6)

loop_
_atom_type_symbol
_atom_type_description
_atom_type_scat_dispersion_real
_atom_type_scat_dispersion_imag
_atom_type_scat_source
C C 0.0033 0.0016
; International Tables
Vol. C, Tables 4.2.6.8 and 6.1.1.4
;
H H 0.0000 0.0000
; International Tables
Vol. C, Tables 4.2.6.8 and 6.1.1.4
;
N N 0.0061 0.0033
; International Tables
Vol. C, Tables 4.2.6.8 and 6.1.1.4
;
Cl Cl 0.1484 0.1585
; International Tables
Vol. C, Tables 4.2.6.8 and 6.1.1.4
;

loop_
_geom_angle_atom_site_label_1
_geom_angle_atom_site_label_2
_geom_angle_atom_site_label_3
_geom_angle
C7 N1 C8 104.79(12)
C7 N1 C1 126.29(12)
C8 N1 C1 128.88(12)
C7 N2 N3 107.49(12)
C8 N3 N2 107.53(12)
C11 N4 C12 116.69(14)
C6 C1 C2 121.40(14)
C6 C1 N1 118.50(14)
C2 C1 N1 120.07(13)
C3 C2 C1 119.37(15)
C3 C2 H2 120.3
C1 C2 H2 120.3
C4 C3 C2 118.93(15)
C4 C3 H3 120.5
C2 C3 H3 120.5
C3 C4 C5 121.82(14)
C3 C4 Cl1 119.20(13)
C5 C4 Cl1 118.97(13)
C4 C5 C6 119.22(15)
C4 C5 H5 120.4
C6 C5 H5 120.4
C1 C6 C5 119.25(15)
C1 C6 H6 120.4
C5 C6 H6 120.4
N2 C7 N1 110.14(13)
N2 C7 C9 124.07(13)
N1 C7 C9 125.78(13)
N3 C8 N1 110.04(13)
N3 C8 C14 123.24(13)
N1 C8 C14 126.71(13)
C13 C9 C10 117.97(14)
C13 C9 C7 119.06(14)
C10 C9 C7 122.95(14)
C11 C10 C9 118.93(15)
C11 C10 H10 120.5
C9 C10 H10 120.5
N4 C11 C10 123.67(15)
N4 C11 H11 118.2
C10 C11 H11 118.2
N4 C12 C13 123.46(15)
N4 C12 H12 118.3
C13 C12 H12 118.3
C12 C13 C9 119.22(15)
C12 C13 H13 120.4
C9 C13 H13 120.4
C19 C14 C15 118.95(14)
C19 C14 C8 123.24(13)
C15 C14 C8 117.78(13)
C16 C15 C14 119.83(14)
C16 C15 H15 120.1
C14 C15 H15 120.1
C17 C16 C15 121.20(15)
C17 C16 H16 119.4
C15 C16 H16 119.4
C16 C17 C18 119.42(15)
C16 C17 H17 120.3
C18 C17 H17 120.3
C17 C18 C19 120.77(15)
C17 C18 H18 119.6
C19 C18 H18 119.6
C18 C19 C14 119.81(14)
C18 C19 H19 120.1
C14 C19 H19 120.1

loop_
_geom_bond_atom_site_label_1
_geom_bond_atom_site_label_2
_geom_bond_distance
Cl1 C4 1.7350(15)
N1 C7 1.3756(19)
N1 C8 1.3776(19)
N1 C1 1.4425(18)
N2 C7 1.3166(19)
N2 N3 1.3887(18)
N3 C8 1.3169(19)
N4 C11 1.349(2)
N4 C12 1.354(2)
C1 C6 1.384(2)
C1 C2 1.389(2)
C2 C3 1.389(2)
C2 H2 0.9500
C3 C4 1.384(2)
C3 H3 0.9500
C4 C5 1.384(2)
C5 C6 1.387(2)
C5 H5 0.9500
C6 H6 0.9500
C7 C9 1.476(2)
C8 C14 1.473(2)
C9 C13 1.391(2)
C9 C10 1.402(2)
C10 C11 1.388(2)
C10 H10 0.9500
C11 H11 0.9500
C12 C13 1.389(2)
C12 H12 0.9500
C13 H13 0.9500
C14 C19 1.399(2)
C14 C15 1.401(2)
C15 C16 1.390(2)
C15 H15 0.9500
C16 C17 1.371(2)
C16 H16 0.9500
C17 C18 1.383(2)
C17 H17 0.9500
C18 C19 1.394(2)
C18 H18 0.9500
C19 H19 0.9500

loop_
_geom_torsion_atom_site_label_1
_geom_torsion_atom_site_label_2
_geom_torsion_atom_site_label_3
_geom_torsion_atom_site_label_4
_geom_torsion
C7 N2 N3 C8 -0.17(17)
C7 N1 C1 C6 69.64(19)
C8 N1 C1 C6 -107.64(18)
C7 N1 C1 C2 -108.42(17)
C8 N1 C1 C2 74.3(2)
C6 C1 C2 C3 -0.4(2)
N1 C1 C2 C3 177.58(13)
C1 C2 C3 C4 0.0(2)
C2 C3 C4 C5 0.3(2)
C2 C3 C4 Cl1 -179.82(11)
C3 C4 C5 C6 -0.1(2)
Cl1 C4 C5 C6 179.97(12)
C2 C1 C6 C5 0.6(2)
N1 C1 C6 C5 -177.46(13)
C4 C5 C6 C1 -0.3(2)
N3 N2 C7 N1 0.34(17)
N3 N2 C7 C9 -179.00(14)
C8 N1 C7 N2 -0.37(17)
C1 N1 C7 N2 -178.18(14)
C8 N1 C7 C9 178.95(14)
C1 N1 C7 C9 1.1(2)
N2 N3 C8 N1 -0.06(17)
N2 N3 C8 C14 -179.67(13)
C7 N1 C8 N3 0.26(17)
C1 N1 C8 N3 177.99(14)
C7 N1 C8 C14 179.85(14)
C1 N1 C8 C14 -2.4(2)
N2 C7 C9 C13 33.6(2)
N1 C7 C9 C13 -145.59(15)
N2 C7 C9 C10 -144.90(16)
N1 C7 C9 C10 35.9(2)
C13 C9 C10 C11 2.2(2)
C7 C9 C10 C11 -179.20(14)
C12 N4 C11 C10 -1.6(2)
C9 C10 C11 N4 -0.6(2)
C11 N4 C12 C13 2.1(2)
N4 C12 C13 C9 -0.5(2)
C10 C9 C13 C12 -1.7(2)
C7 C9 C13 C12 179.66(13)
N3 C8 C14 C19 -147.90(16)
N1 C8 C14 C19 32.6(2)
N3 C8 C14 C15 30.2(2)
N1 C8 C14 C15 -149.32(15)
C19 C14 C15 C16 0.0(2)
C8 C14 C15 C16 -178.22(14)
C14 C15 C16 C17 -0.8(2)
C15 C16 C17 C18 0.5(2)
C16 C17 C18 C19 0.7(2)
C17 C18 C19 C14 -1.5(2)
C15 C14 C19 C18 1.2(2)
C8 C14 C19 C18 179.28(15)

loop_
_cod_related_entry_id
_cod_related_entry_database
_cod_related_entry_code
1 ChemSpider 21120357
